data_4031603
loop_
_publ_author_name
'Burgemeister, K.'
'Kueper, I.'
'Drewes, D.'
'Limanski, E.M.'
'Krebs, B.'

_publ_section_title
;
 Formation of Large Clusters in the Reaction of Lanthanide Cations with
 Heptamolybdate
;
_journal_name_full 'European Journal of Inorganic Chemistry'
_journal_page_first 2690
_journal_page_last 2694
_journal_volume 2004
_journal_year 2004
_chemical_formula_sum 'C5.33 H32 La4 Mo29 N1.33 O140.65'
_chemical_name_systematic
;
(La4 (Mo O4) (H2 O)16 (Mo7 O24)4) N1.33 O24.65 C5.33
;
_space_group_IT_number 220
_symmetry_space_group_name_Hall 'I -4bd 2c 3'
_symmetry_space_group_name_H-M 'I -4 3 d'
_cell_angle_alpha 90
_cell_angle_beta 90
_cell_angle_gamma 90
_cell_formula_units_Z 12
_cell_length_a 35.8
_cell_length_b 35.8
_cell_length_c 35.8
_cell_volume 45882.712
_citation_journal_id_ASTM EJICFO
_cod_data_source_file Burgemeister_EJICFO_2004_1408.cif
_cod_data_source_block C5.33H32La4Mo29N1.33O140.65
_cod_original_cell_volume 45882.71
_cod_database_code 4031603

loop_
_symmetry_equiv_pos_as_xyz
x,y,z
y+1/4,-x+3/4,-z+1/4
-x,-y+1/2,z
-y+3/4,x+3/4,-z+1/4
x,-y,-z+1/2
-y+1/4,-x+3/4,z+3/4
-x,y+1/2,-z+1/2
y+3/4,x+3/4,z+3/4
z,x,y
x+1/4,-z+3/4,-y+1/4
-z,-x+1/2,y
-x+3/4,z+3/4,-y+1/4
z,-x,-y+1/2
-x+1/4,-z+3/4,y+3/4
-z,x+1/2,-y+1/2
x+3/4,z+3/4,y+3/4
y,z,x
y,-z,-x+1/2
-z+1/4,-y+3/4,x+3/4
-y,z+1/2,-x+1/2
z+1/4,y+1/4,x+1/4
-y+1/2,-z,x+1/2
-z+1/4,y+1/4,-x+3/4
z+3/4,-y+1/4,-x+3/4
x+1/2,y+1/2,z+1/2
y+3/4,-x+5/4,-z+3/4
-x+1/2,-y+1,z+1/2
-y+5/4,x+5/4,-z+3/4
x+1/2,-y+1/2,-z+1
-y+3/4,-x+5/4,z+5/4
-x+1/2,y+1,-z+1
y+5/4,x+5/4,z+5/4
z+1/2,x+1/2,y+1/2
x+3/4,-z+5/4,-y+3/4
-z+1/2,-x+1,y+1/2
-x+5/4,z+5/4,-y+3/4
z+1/2,-x+1/2,-y+1
-x+3/4,-z+5/4,y+5/4
-z+1/2,x+1,-y+1
x+5/4,z+5/4,y+5/4
y+1/2,z+1/2,x+1/2
y+1/2,-z+1/2,-x+1
-z+3/4,-y+5/4,x+5/4
-y+1/2,z+1,-x+1
z+3/4,y+3/4,x+3/4
-y+1,-z+1/2,x+1
-z+3/4,y+3/4,-x+5/4
z+5/4,-y+3/4,-x+5/4

loop_
_atom_site_label
_atom_site_type_symbol
_atom_site_fract_x
_atom_site_fract_y
_atom_site_fract_z
_atom_site_occupancy
_atom_site_U_iso_or_equiv
Mo5 Mo+6 0.63517 1.24913 0.09731 1 0.0
O33 O-2 0.5568 1.3313 0.0831 0.5 0.0
O14 O-2 0.7028 1.2938 0.1493 1 0.0
O20 O-2 0.6051 1.3012 0.0233 1 0.0
C1 C+4 0.8036 1.3567 0.153 1 0.0
O26 O-2 0.8609 1.1395 0.1364 1 0.0
O8 O-2 0.65586 1.18867 -0.01914 1 0.0
O5 O-2 0.6973 1.24288 0.10419 1 0.0
O38 O-2 0.6377 1.363 -0.0601 0.5 0.0
O31 O-2 0.5171 1.4829 -0.0171 1 0.0
O37 O-2 0.5103 1.2093 0.0841 0.5 0.0
O15 O-2 0.6358 1.2508 0.1459 1 0.0
Mo8 Mo+6 0.65998 1.30353 0.02435 1 0.0
O12 O-2 0.7475 1.2368 0.1741 1 0.0
O18 O-2 0.592 1.2485 -0.0321 1 0.0
O13 O-2 0.6807 1.2468 0.2091 1 0.0
O4 O-2 0.6977 1.19042 0.04546 1 0.0
O1 O-2 0.71838 1.09691 0.02509 1 0.0
O24 O-2 0.6687 1.2941 -0.0219 1 0.0
Mo1 Mo+6 0.75 1.125 0 1 0.0
O21 O-2 0.7624 1.287 0.0993 1 0.0
O30 O-2 0.75 1.2333 0 1 0.0
O36 O-2 0.6035 1.3289 -0.0689 0.5 0.0
O6 O-2 0.6905 1.19283 0.15089 1 0.0
O40 O-2 0.4976 1.3208 0.0093 0.5 0.0
N1 N-3 0.8283 1.3283 0.1717 1 0.0
O28 O-2 0.8053 1.2364 0.065 1 0.0
O25 O-2 0.6626 1.3508 0.0293 1 0.0
O16 O-2 0.58816 1.2535 0.0849 1 0.0
C2 C+4 0.804 1.304 0.196 1 0.0
Mo4 Mo+6 0.70109 1.24311 0.16482 1 0.0
Mo3 Mo+6 0.646629 1.186143 0.027892 1 0.0
O42 O-2 0.555 1.369 0.0056 0.33 0.0
O41 O-2 0.6449 1.4673 0.0625 0.5 0.0
La1 La+3 0.817769 1.169192 0.082966 1 0.0
O11 O-2 0.64397 1.24541 0.03536 1 0.0
O19 O-2 0.5407 1.2565 0.023 1 0.0
O29 O-2 0.8096 1.2005 0.146 1 0.0
Mo2 Mo+6 0.702955 1.183892 0.098126 1 0.0
O39 O-2 0.6792 1.1252 0.1855 0.5 0.0
O17 O-2 0.65345 1.29743 0.085 1 0.0
O32 O-2 0.5569 1.1743 0.0933 0.5 0.0
Mo6 Mo+6 0.5879 1.25155 0.0155 1 0.0
Mo7 Mo+6 0.71611 1.29796 0.09525 1 0.0
O22 O-2 0.7149 1.3461 0.0973 1 0.0
O10 O-2 0.59419 1.19887 0.02726 1 0.0
O35 O-2 0.9176 1.0775 0.1474 0.5 0.0
O7 O-2 0.64272 1.19792 0.08863 1 0.0
O23 O-2 0.7098 1.28986 0.0428 1 0.0
O3 O-2 0.69255 1.13634 0.10034 1 0.0
O2 O-2 0.75118 1.18672 0.09964 1 0.0
O34 O-2 0.6238 1.3041 0.2108 0.5 0.0
O9 O-2 0.64045 1.13873 0.03736 1 0.0
O27 O-2 0.8827 1.1988 0.0849 1 0.0
